data_2207524
loop_
_publ_author_name
'Zhi-Min Jin'
'Wen-Jie Feng'
'Li Li'
'Xin-Ju Ma'
'Dong-Shun Dun'

_publ_section_title
;
 Di-\m-chloro-bis[aqua(caffeine)chlorocopper(II)]
;
_journal_coeditor_code DN6277
_journal_issue 12
_journal_name_full 'Acta Crystallographica Section E'
_journal_page_first m2631
_journal_page_last m2633
_journal_paper_doi 10.1107/S1600536805037104
_journal_volume 61
_journal_year 2005
_chemical_formula_iupac '[Cu2 Cl4 (C8 H10 N3 O2)2 (H2 O)2]'
_chemical_formula_moiety 'C16 H24 Cl4 Cu2 N8 O6'
_chemical_formula_sum 'C16 H24 Cl4 Cu2 N8 O6'
_chemical_formula_weight 693.33
_chemical_name_common
;
Di-\m-chloro-bis[aqua(caffeine)chlorocopper(II)]
;
_chemical_name_systematic
;
Di-\m-chloro-bis[aquachloro(3,7-dihydro-1,3,7-trimethyl-1H-purine-2,6-
dione)copper(II)]
;
_space_group_IT_number 14
_symmetry_cell_setting monoclinic
_symmetry_space_group_name_Hall '-P 2yn'
_symmetry_space_group_name_H-M 'P 1 21/n 1'
_atom_sites_solution_hydrogens geom
_atom_sites_solution_primary direct
_atom_sites_solution_secondary difmap
_audit_creation_method SHELXL97
_cell_angle_alpha 90.00
_cell_angle_beta 110.64(2)
_cell_angle_gamma 90.00
_cell_formula_units_Z 2
_cell_length_a 9.761(2)
_cell_length_b 12.891(3)
_cell_length_c 10.901(2)
_cell_measurement_reflns_used 34
_cell_measurement_temperature 296(2)
_cell_measurement_theta_max 14.31
_cell_measurement_theta_min 6.10
_cell_volume 1283.6(5)
_computing_cell_refinement XSCANS
_computing_data_collection 'XSCANS (Siemens, 1994)'
_computing_data_reduction SHELXTL
_computing_molecular_graphics
;
ORTEPIII (Burnett & Johnson, 1996), ORTEP-3 for Windows (Farrugia,
1997) and
PLATON (Spek, 2003)
;
_computing_publication_material 'SHELXTL (Bruker, 1998)'
_computing_structure_refinement 'SHELXL97 (Sheldrick, 1997)'
_computing_structure_solution 'SHELXS97 (Sheldrick, 1997)'
_diffrn_ambient_temperature 296(2)
_diffrn_measured_fraction_theta_full 1.000
_diffrn_measured_fraction_theta_max 1.000
_diffrn_measurement_device_type 'Siemens P4'
_diffrn_measurement_method \w
_diffrn_radiation_monochromator graphite
_diffrn_radiation_source 'normal-focus sealed tube'
_diffrn_radiation_type MoK\a
_diffrn_radiation_wavelength 0.71073
_diffrn_reflns_av_R_equivalents 0.0496
_diffrn_reflns_av_sigmaI/netI 0.0617
_diffrn_reflns_limit_h_max 11
_diffrn_reflns_limit_h_min 0
_diffrn_reflns_limit_k_max 15
_diffrn_reflns_limit_k_min 0
_diffrn_reflns_limit_l_max 12
_diffrn_reflns_limit_l_min -13
_diffrn_reflns_number 2763
_diffrn_reflns_theta_full 25.50
_diffrn_reflns_theta_max 25.50
_diffrn_reflns_theta_min 2.41
_diffrn_standards_decay_% 0.49
_diffrn_standards_interval_count 97
_diffrn_standards_number 3
_exptl_absorpt_coefficient_mu 2.123
_exptl_absorpt_correction_T_max 0.536
_exptl_absorpt_correction_T_min 0.504
_exptl_absorpt_correction_type psi-scan
_exptl_absorpt_process_details '(North <i>et al.</i>,  1968)'
_exptl_crystal_colour green
_exptl_crystal_density_diffrn 1.794
_exptl_crystal_density_method 'not measured'
_exptl_crystal_description prism
_exptl_crystal_F_000 700
_exptl_crystal_size_max 0.32
_exptl_crystal_size_mid 0.30
_exptl_crystal_size_min 0.30
_refine_diff_density_max 0.296
_refine_diff_density_min -0.332
_refine_ls_extinction_method none
_refine_ls_goodness_of_fit_ref 0.803
_refine_ls_hydrogen_treatment mixed
_refine_ls_matrix_type full
_refine_ls_number_parameters 172
_refine_ls_number_reflns 2392
_refine_ls_number_restraints 3
_refine_ls_restrained_S_all 0.802
_refine_ls_R_factor_all 0.0534
_refine_ls_R_factor_gt 0.0297
_refine_ls_shift/su_max 0.000
_refine_ls_shift/su_mean 0.000
_refine_ls_structure_factor_coef Fsqd
_refine_ls_weighting_details 'calc w = 1/[\s^2^(Fo^2^)+(0.0292P)^2^] where P=(Fo^2^+2Fc^2^)/3'
_refine_ls_weighting_scheme calc
_refine_ls_wR_factor_gt 0.0572
_refine_ls_wR_factor_ref 0.0601
_reflns_number_gt 1569
_reflns_number_total 2393
_reflns_threshold_expression I>2\s(I)
_cod_data_source_file dn6277.cif
_cod_data_source_block I
_cod_depositor_comments
;
The following automatic conversions were performed:
'_symmetry_cell_setting' value 'Monoclinic' changed to 'monoclinic'
according to '/home/saulius/struct/CIF-dictionaries/cif_core.dic'
dictionary named 'cif_core.dic' version 2.4.1 from 2010-06-29.

Automatic conversion script
Id: cif_fix_enum 1527 2010-12-29 10:47:43Z saulius 

The following automatic conversions were performed:

'_symmetry_cell_setting' value 'Monoclinic' changed to 'monoclinic'
according to /home/saulius/struct/CIF-dictionaries/cif_core.dic
dictionary named 'cif_core.dic' version 2.4.1 from 2010-06-29.

Automatic conversion script
Id: cif_fix_values 1715 2011-07-08 13:25:40Z adriana 
;
_cod_original_sg_symbol_H-M 'P 21/n'
_cod_database_code 2207524
_cod_database_fobs_code 2207524

loop_
_symmetry_equiv_pos_as_xyz
'x, y, z'
'-x+1/2, y+1/2, -z+1/2'
'-x, -y, -z'
'x-1/2, -y-1/2, z-1/2'

loop_
_atom_site_label
_atom_site_fract_x
_atom_site_fract_y
_atom_site_fract_z
_atom_site_U_iso_or_equiv
_atom_site_adp_type
_atom_site_calc_flag
_atom_site_refinement_flags
_atom_site_occupancy
_atom_site_type_symbol
Cu 0.61575(4) 0.57731(3) 0.62619(4) 0.02983(12) Uani d . 1 Cu
Cl1 0.70757(9) 0.69624(7) 0.52602(8) 0.0411(2) Uani d . 1 Cl
Cl2 0.66492(9) 0.43860(7) 0.52109(8) 0.0365(2) Uani d . 1 Cl
O1 0.9899(3) 0.60924(17) 1.1641(2) 0.0439(6) Uani d . 1 O
O2 0.6652(2) 0.36421(18) 1.1901(2) 0.0408(6) Uani d . 1 O
O3 0.5620(3) 0.68995(17) 0.7277(2) 0.0368(6) Uani d D 1 O
H3A 0.489(2) 0.674(2) 0.748(3) 0.044 Uiso d D 1 H
H3B 0.550(3) 0.7501(13) 0.694(3) 0.044 Uiso d D 1 H
N1 0.6228(3) 0.48816(19) 0.7815(2) 0.0282(6) Uani d . 1 N
N2 0.8182(3) 0.55930(18) 0.9716(2) 0.0257(6) Uani d . 1 N
N3 0.8227(3) 0.4911(2) 1.1749(2) 0.0299(6) Uani d . 1 N
N4 0.5312(3) 0.37820(19) 0.8901(2) 0.0280(6) Uani d . 1 N
C1 0.7000(3) 0.4966(2) 0.9128(3) 0.0238(7) Uani d . 1 C
C2 0.8838(3) 0.5570(2) 1.1070(3) 0.0297(8) Uani d . 1 C
C3 0.7062(3) 0.4223(3) 1.1218(3) 0.0290(7) Uani d . 1 C
C4 0.6461(3) 0.4307(2) 0.9812(3) 0.0237(6) Uani d . 1 C
C5 0.5229(3) 0.4142(3) 0.7733(3) 0.0334(8) Uani d . 1 C
H5 0.4553 0.3907 0.6945 0.040 Uiso calc R 1 H
C6 0.8815(3) 0.6284(3) 0.8987(3) 0.0363(8) Uani d . 1 C
H6A 0.8654 0.5997 0.8135 0.054 Uiso calc R 1 H
H6B 0.9848 0.6354 0.9455 0.054 Uiso calc R 1 H
H6C 0.8358 0.6953 0.8895 0.054 Uiso calc R 1 H
C7 0.8927(4) 0.4938(3) 1.3194(3) 0.0480(10) Uani d . 1 C
H7A 0.9888 0.4640 1.3446 0.072 Uiso calc R 1 H
H7B 0.8346 0.4549 1.3582 0.072 Uiso calc R 1 H
H7C 0.9002 0.5644 1.3491 0.072 Uiso calc R 1 H
C8 0.4419(4) 0.2951(2) 0.9136(3) 0.0393(9) Uani d . 1 C
H8A 0.3645 0.2781 0.8330 0.059 Uiso calc R 1 H
H8B 0.4007 0.3175 0.9771 0.059 Uiso calc R 1 H
H8C 0.5018 0.2350 0.9460 0.059 Uiso calc R 1 H

loop_
_atom_site_aniso_label
_atom_site_aniso_U_11
_atom_site_aniso_U_22
_atom_site_aniso_U_33
_atom_site_aniso_U_12
_atom_site_aniso_U_13
_atom_site_aniso_U_23
Cu 0.0320(2) 0.0299(2) 0.0296(2) -0.0022(2) 0.01328(17) 0.0015(2)
Cl1 0.0404(5) 0.0419(5) 0.0437(5) -0.0147(4) 0.0181(4) 0.0026(4)
Cl2 0.0334(5) 0.0413(5) 0.0366(5) 0.0025(4) 0.0147(4) -0.0044(4)
O1 0.0474(15) 0.0378(14) 0.0385(14) -0.0134(12) 0.0052(12) -0.0049(12)
O2 0.0484(15) 0.0461(15) 0.0361(13) -0.0055(13) 0.0251(12) 0.0047(12)
O3 0.0442(15) 0.0278(14) 0.0445(15) 0.0010(12) 0.0233(12) 0.0035(12)
N1 0.0303(15) 0.0273(15) 0.0264(15) -0.0019(13) 0.0095(12) 0.0013(12)
N2 0.0261(14) 0.0222(15) 0.0306(14) -0.0025(12) 0.0122(12) 0.0008(12)
N3 0.0338(15) 0.0328(16) 0.0237(14) -0.0017(13) 0.0109(12) -0.0016(12)
N4 0.0275(15) 0.0252(14) 0.0333(16) 0.0008(12) 0.0134(13) 0.0010(12)
C1 0.0243(17) 0.0225(16) 0.0277(17) 0.0036(14) 0.0131(14) 0.0008(14)
C2 0.0295(18) 0.0262(19) 0.0326(18) 0.0014(15) 0.0100(15) -0.0028(15)
C3 0.0319(18) 0.0277(17) 0.0316(17) 0.0062(17) 0.0165(15) -0.0003(17)
C4 0.0227(15) 0.0199(15) 0.0306(16) -0.0001(14) 0.0120(13) -0.0019(15)
C5 0.0291(18) 0.0332(19) 0.0360(19) -0.0016(16) 0.0089(15) -0.0029(17)
C6 0.0326(19) 0.0340(19) 0.044(2) -0.0064(16) 0.0155(17) 0.0067(16)
C7 0.055(2) 0.058(3) 0.0266(18) -0.009(2) 0.0081(18) -0.0033(18)
C8 0.035(2) 0.0281(19) 0.053(2) -0.0064(16) 0.0141(18) -0.0002(17)

loop_
_atom_type_symbol
_atom_type_description
_atom_type_scat_dispersion_real
_atom_type_scat_dispersion_imag
_atom_type_scat_source
C C 0.0033 0.0016 'International Tables Vol C Tables 4.2.6.8 and 6.1.1.4'
H H 0.0000 0.0000 'International Tables Vol C Tables 4.2.6.8 and 6.1.1.4'
N N 0.0061 0.0033 'International Tables Vol C Tables 4.2.6.8 and 6.1.1.4'
O O 0.0106 0.0060 'International Tables Vol C Tables 4.2.6.8 and 6.1.1.4'
Cl Cl 0.1484 0.1585 'International Tables Vol C Tables 4.2.6.8 and 6.1.1.4'
Cu Cu 0.3201 1.2651 'International Tables Vol C Tables 4.2.6.8 and 6.1.1.4'

loop_
_geom_angle_atom_site_label_1
_geom_angle_atom_site_label_2
_geom_angle_atom_site_label_3
_geom_angle_site_symmetry_3
_geom_angle
O3 Cu N1 . 83.58(10)
O3 Cu Cl1 . 90.04(7)
N1 Cu Cl1 . 153.12(8)
O3 Cu Cl2 . 174.15(7)
N1 Cu Cl2 . 91.38(8)
Cl1 Cu Cl2 . 95.80(4)
O3 Cu Cl2 3_666 88.55(8)
N1 Cu Cl2 3_666 100.68(8)
Cl1 Cu Cl2 3_666 105.25(4)
Cl2 Cu Cl2 3_666 89.46(4)
Cu Cl2 Cu 3_666 90.54(4)
Cu O3 H3A . 112(2)
Cu O3 H3B . 117(2)
H3A O3 H3B . 110(2)
C5 N1 C1 . 104.2(2)
C5 N1 Cu . 122.4(2)
C1 N1 Cu . 132.3(2)
C1 N2 C2 . 118.9(2)
C1 N2 C6 . 123.4(2)
C2 N2 C6 . 117.7(2)
C2 N3 C3 . 127.3(3)
C2 N3 C7 . 115.3(3)
C3 N3 C7 . 117.4(3)
C5 N4 C4 . 106.0(3)
C5 N4 C8 . 125.8(3)
C4 N4 C8 . 128.0(3)
C4 C1 N1 . 110.4(3)
C4 C1 N2 . 122.7(3)
N1 C1 N2 . 126.9(3)
O1 C2 N2 . 121.8(3)
O1 C2 N3 . 121.1(3)
N2 C2 N3 . 117.1(3)
O2 C3 N3 . 122.1(3)
O2 C3 C4 . 126.8(3)
N3 C3 C4 . 111.1(3)
C1 C4 N4 . 106.6(3)
C1 C4 C3 . 122.8(3)
N4 C4 C3 . 130.5(3)
N4 C5 N1 . 112.7(3)
N4 C5 H5 . 123.7
N1 C5 H5 . 123.7
N2 C6 H6A . 109.5
N2 C6 H6B . 109.5
H6A C6 H6B . 109.5
N2 C6 H6C . 109.5
H6A C6 H6C . 109.5
H6B C6 H6C . 109.5
N3 C7 H7A . 109.5
N3 C7 H7B . 109.5
H7A C7 H7B . 109.5
N3 C7 H7C . 109.5
H7A C7 H7C . 109.5
H7B C7 H7C . 109.5
N4 C8 H8A . 109.5
N4 C8 H8B . 109.5
H8A C8 H8B . 109.5
N4 C8 H8C . 109.5
H8A C8 H8C . 109.5
H8B C8 H8C . 109.5

loop_
_geom_bond_atom_site_label_1
_geom_bond_atom_site_label_2
_geom_bond_site_symmetry_2
_geom_bond_distance
Cu O3 . 2.004(2)
Cu N1 . 2.027(2)
Cu Cl1 . 2.2442(10)
Cu Cl2 . 2.2646(10)
Cu Cl2 3_666 2.6503(11)
Cl2 Cu 3_666 2.6503(11)
O1 C2 . 1.208(4)
O2 C3 . 1.219(3)
O3 H3A . 0.844(10)
O3 H3B . 0.847(10)
N1 C5 . 1.344(4)
N1 C1 . 1.367(3)
N2 C1 . 1.369(4)
N2 C2 . 1.386(4)
N2 C6 . 1.468(3)
N3 C2 . 1.392(4)
N3 C3 . 1.397(4)
N3 C7 . 1.480(4)
N4 C5 . 1.331(4)
N4 C4 . 1.384(4)
N4 C8 . 1.459(4)
C1 C4 . 1.353(4)
C3 C4 . 1.439(4)
C5 H5 . 0.9300
C6 H6A . 0.9600
C6 H6B . 0.9600
C6 H6C . 0.9600
C7 H7A . 0.9600
C7 H7B . 0.9600
C7 H7C . 0.9600
C8 H8A . 0.9600
C8 H8B . 0.9600
C8 H8C . 0.9600

loop_
_geom_hbond_atom_site_label_D
_geom_hbond_atom_site_label_H
_geom_hbond_atom_site_label_A
_geom_hbond_site_symmetry_A
_geom_hbond_distance_DH
_geom_hbond_distance_HA
_geom_hbond_distance_DA
_geom_hbond_angle_DHA
C5 H5 Cl1 3_666 0.93 2.62 3.544(3) 172
O3 H3A O2 3_667 0.844(10) 1.916(10) 2.758(3) 175(3)
O3 H3B O1 4_575 0.847(10) 1.900(15) 2.708(3) 159(3)
